data_7111686
loop_
_publ_author_name
'Maynard, Branson A.'
'Sykora, Richard E.'
'Mague, Joel T.'
'Gorden, Anne E. V.'

_publ_section_title
;
 Actinide tetracyanoplatinates: synthesis and structural characterization
 with uncharacteristic Th--NC coordination and thorium fluorescence
;
_journal_issue 27
_journal_name_full 'Chemical Communications'
_journal_page_first 4944
_journal_page_last 4946
_journal_paper_doi 10.1039/c0cc00343c
_journal_volume 46
_journal_year 2010
_chemical_formula_moiety 'C8 H14 N8 O7 Pt2 Th1, 10(H2O)'
_chemical_formula_sum 'C8 H34 N8 O17 Pt2 Th'
_chemical_formula_weight 1136.65
_chemical_name_systematic ?
_space_group_IT_number 61
_symmetry_cell_setting orthorhombic
_symmetry_space_group_name_Hall '-P 2ac 2ab'
_symmetry_space_group_name_H-M 'P b c a'
_atom_sites_solution_hydrogens none
_atom_sites_solution_primary direct
_atom_sites_solution_secondary difmap
_audit_creation_method SHELXL-97
_cell_angle_alpha 90.00
_cell_angle_beta 90.00
_cell_angle_gamma 90.00
_cell_formula_units_Z 8
_cell_length_a 13.2464(6)
_cell_length_b 20.5599(10)
_cell_length_c 22.4536(11)
_cell_measurement_reflns_used 7574
_cell_measurement_temperature 193(2)
_cell_measurement_theta_max 28.27
_cell_measurement_theta_min 1.81
_cell_volume 6115.1(5)
_computing_cell_refinement 'SMART, SAINT (Bruker, 1999)'
_computing_data_collection 'SMART (Bruker, 2000)'
_computing_data_reduction 'SAINT (Bruker, 1999)'
_computing_molecular_graphics 'ATOMS v6.1 (Shape Software, 2004)'
_computing_publication_material 'SHELXCIF-97 (Sheldrick, 1997)'
_computing_structure_refinement 'SHELXL-97 (Sheldrick, 1997)'
_computing_structure_solution 'SHELXS-97 (Sheldrick, 1990)'
_diffrn_ambient_temperature 193(2)
_diffrn_measured_fraction_theta_full 0.999
_diffrn_measured_fraction_theta_max 0.999
_diffrn_measurement_device_type 'Bruker APEX'
_diffrn_measurement_method '\w scans'
_diffrn_radiation_monochromator graphite
_diffrn_radiation_source 'fine-focus sealed tube'
_diffrn_radiation_type MoK\a
_diffrn_radiation_wavelength 0.71073
_diffrn_reflns_av_R_equivalents 0.0737
_diffrn_reflns_av_sigmaI/netI 0.0366
_diffrn_reflns_limit_h_max 17
_diffrn_reflns_limit_h_min -17
_diffrn_reflns_limit_k_max 27
_diffrn_reflns_limit_k_min -27
_diffrn_reflns_limit_l_max 29
_diffrn_reflns_limit_l_min -29
_diffrn_reflns_number 59819
_diffrn_reflns_theta_full 28.27
_diffrn_reflns_theta_max 28.27
_diffrn_reflns_theta_min 1.81
_exptl_absorpt_coefficient_mu 14.053
_exptl_absorpt_correction_T_max 0.3645
_exptl_absorpt_correction_T_min 0.0314
_exptl_absorpt_correction_type numerical
_exptl_absorpt_process_details 'Alcock, N.W. (1974). Acta Cryst, A40, 332-335'
_exptl_crystal_colour yellow-green
_exptl_crystal_density_diffrn 2.469
_exptl_crystal_density_method 'not measured'
_exptl_crystal_description plate
_exptl_crystal_F_000 4160
_exptl_crystal_size_max 0.80
_exptl_crystal_size_mid 0.80
_exptl_crystal_size_min 0.09
_refine_diff_density_max 2.154
_refine_diff_density_min -3.034
_refine_diff_density_rms 0.295
_refine_ls_extinction_method none
_refine_ls_goodness_of_fit_ref 1.036
_refine_ls_hydrogen_treatment none
_refine_ls_matrix_type full
_refine_ls_number_parameters 325
_refine_ls_number_reflns 7574
_refine_ls_number_restraints 0
_refine_ls_restrained_S_all 1.036
_refine_ls_R_factor_all 0.0373
_refine_ls_R_factor_gt 0.0301
_refine_ls_shift/su_max 0.003
_refine_ls_shift/su_mean 0.000
_refine_ls_structure_factor_coef Fsqd
_refine_ls_weighting_details 'calc w=1/[\s^2^(Fo^2^)+(0.0440P)^2^+0.0000P] where P=(Fo^2^+2Fc^2^)/3'
_refine_ls_weighting_scheme calc
_refine_ls_wR_factor_gt 0.0766
_refine_ls_wR_factor_ref 0.0781
_reflns_number_gt 6225
_reflns_number_total 7574
_reflns_threshold_expression >2sigma(I)
_cod_data_source_file C0CC00343Csup1.cif
_cod_data_source_block fpbca
_cod_depositor_comments
;
 Marking attached hydrogen atoms.

 Antanas Vaitkus,
 2016-12-21

The following automatic conversions were performed:

'_symmetry_cell_setting' value 'Orthorhombic' changed to
'orthorhombic' according to
/home/saulius/struct/CIF-dictionaries/cif_core.dic dictionary named
'cif_core.dic' version 2.4.2 from 2011-04-26.

Automatic conversion script
Id: cif_fix_values 1891 2012-01-12 08:04:46Z andrius 
;
_cod_database_code 7111686

loop_
_symmetry_equiv_pos_as_xyz
'x, y, z'
'-x+1/2, -y, z+1/2'
'-x, y+1/2, -z+1/2'
'x+1/2, -y+1/2, -z'
'-x, -y, -z'
'x-1/2, y, -z-1/2'
'x, -y-1/2, z-1/2'
'-x-1/2, y-1/2, z'

loop_
_atom_site_label
_atom_site_type_symbol
_atom_site_fract_x
_atom_site_fract_y
_atom_site_fract_z
_atom_site_U_iso_or_equiv
_atom_site_adp_type
_atom_site_occupancy
_atom_site_symmetry_multiplicity
_atom_site_calc_flag
_atom_site_attached_hydrogens
Th1 Th 0.361670(13) 0.395629(9) 0.866901(8) 0.01401(6) Uani 1 1 d 0
Pt1 Pt 0.374701(14) 0.625938(10) 0.734453(9) 0.01641(6) Uani 1 1 d 0
O1 O 0.2519(3) 0.39467(18) 0.77834(18) 0.0278(9) Uani 1 1 d 2
N1 N 0.3683(3) 0.5121(2) 0.8278(2) 0.0217(10) Uani 1 1 d 0
C1 C 0.3711(4) 0.5557(2) 0.7954(2) 0.0180(11) Uani 1 1 d 0
O2 O 0.4947(3) 0.3941(2) 0.79219(18) 0.0253(9) Uani 1 1 d 2
Pt2 Pt 0.373276(14) 0.142084(10) 0.766798(9) 0.01542(6) Uani 1 1 d 0
N2 N 0.1312(3) 0.2367(3) 0.8310(3) 0.0332(13) Uani 1 1 d 0
C2 C 0.3733(4) 0.6956(3) 0.7957(3) 0.0210(12) Uani 1 1 d 0
O3 O 0.2275(3) 0.32249(17) 0.90356(17) 0.0225(8) Uani 1 1 d 2
N3 N 0.6121(4) 0.2301(2) 0.8688(2) 0.0313(12) Uani 1 1 d 0
C3 C 0.3809(4) 0.6923(3) 0.6703(3) 0.0237(12) Uani 1 1 d 0
O4 O 0.2058(3) 0.46017(18) 0.88652(18) 0.0247(9) Uani 1 1 d 2
N4 N 0.3619(4) 0.5162(3) 0.6382(2) 0.0348(13) Uani 1 1 d 0
C4 C 0.3683(4) 0.5561(3) 0.6732(3) 0.0258(13) Uani 1 1 d 0
O5 O 0.5104(3) 0.45590(19) 0.90517(19) 0.0253(9) Uani 1 1 d 2
N5 N 0.3705(3) 0.2874(2) 0.8098(2) 0.0181(9) Uani 1 1 d 0
C5 C 0.3725(4) 0.2356(3) 0.7925(2) 0.0183(11) Uani 1 1 d 0
O6 O 0.4743(3) 0.31806(18) 0.91970(18) 0.0236(8) Uani 1 1 d 2
N6 N 0.3954(4) 0.1798(3) 0.6321(2) 0.0333(12) Uani 1 1 d 0
C6 C 0.3872(4) 0.1663(3) 0.6813(3) 0.0216(11) Uani 1 1 d 0
O7 O 0.3459(3) 0.4136(2) 0.97302(18) 0.0267(9) Uani 1 1 d 2
C7 C 0.3567(4) 0.1168(3) 0.8520(3) 0.0199(11) Uani 1 1 d 0
N7 N 0.3449(4) 0.1006(2) 0.9002(2) 0.0311(12) Uani 1 1 d 0
O8 O 0.0127(3) 0.4252(2) 0.8998(2) 0.0323(10) Uani 1 1 d 2
N8 N 0.6239(3) 0.4929(3) 0.7635(2) 0.0280(12) Uani 1 1 d 0
C8 C 0.3755(4) 0.0487(3) 0.7462(2) 0.0208(12) Uani 1 1 d 0
O9 O 0.4100(4) 0.2602(2) 1.01999(18) 0.0356(11) Uani 1 1 d 2
O10 O 0.4764(3) 0.3339(2) 0.68651(19) 0.0301(10) Uani 1 1 d 2
O11 O 0.4819(3) 0.1362(2) 0.9962(2) 0.0381(11) Uani 1 1 d 2
O12 O 0.6790(3) 0.3788(2) 0.0177(2) 0.0346(10) Uani 1 1 d 2
O13 O 0.2101(3) 0.4223(2) 0.5978(2) 0.0315(10) Uani 1 1 d 2
O14 O 0.5082(3) 0.58130(19) 0.94193(19) 0.0278(9) Uani 1 1 d 2
O15 O 0.2691(3) 0.32581(19) 0.67595(18) 0.0300(9) Uani 1 1 d 2
O16 O 0.2020(4) 0.2537(2) 1.0071(2) 0.0380(11) Uani 1 1 d 2
O17 O 0.1751(4) 0.4061(3) 1.0301(3) 0.074(2) Uani 1 1 d 2

loop_
_atom_site_aniso_label
_atom_site_aniso_U_11
_atom_site_aniso_U_22
_atom_site_aniso_U_33
_atom_site_aniso_U_23
_atom_site_aniso_U_13
_atom_site_aniso_U_12
Th1 0.01808(10) 0.01418(9) 0.00978(10) -0.00029(7) 0.00019(7) 0.00005(7)
Pt1 0.01883(11) 0.01621(11) 0.01417(11) 0.00185(8) 0.00067(8) 0.00014(7)
O1 0.038(2) 0.026(2) 0.019(2) -0.0027(17) -0.0077(18) 0.0055(18)
N1 0.027(3) 0.018(2) 0.020(3) 0.002(2) -0.002(2) -0.0006(17)
C1 0.024(3) 0.016(3) 0.014(3) -0.004(2) 0.000(2) 0.0001(19)
O2 0.036(2) 0.024(2) 0.016(2) -0.0018(19) 0.0099(17) -0.0030(16)
Pt2 0.01879(11) 0.01494(10) 0.01252(11) -0.00163(7) 0.00105(8) -0.00018(7)
N2 0.031(3) 0.030(3) 0.038(3) -0.008(3) 0.003(2) -0.001(2)
C2 0.021(3) 0.019(3) 0.023(3) -0.001(2) 0.000(2) -0.001(2)
O3 0.0243(19) 0.0237(19) 0.019(2) -0.0005(16) 0.0034(16) -0.0063(15)
N3 0.035(3) 0.030(3) 0.029(3) -0.009(2) 0.003(2) 0.000(2)
C3 0.025(3) 0.021(3) 0.025(3) -0.001(2) 0.000(2) 0.000(2)
O4 0.023(2) 0.024(2) 0.027(2) 0.0017(18) 0.0049(17) 0.0054(15)
N4 0.047(3) 0.036(3) 0.021(3) -0.007(2) -0.004(2) 0.000(2)
C4 0.035(3) 0.026(3) 0.016(3) 0.009(2) 0.000(2) -0.001(2)
O5 0.026(2) 0.027(2) 0.023(2) -0.0032(18) -0.0063(17) -0.0030(15)
N5 0.026(2) 0.015(2) 0.013(2) -0.0017(18) 0.0021(18) -0.0008(16)
C5 0.016(3) 0.025(3) 0.013(3) 0.004(2) 0.001(2) 0.000(2)
O6 0.031(2) 0.0241(19) 0.016(2) 0.0010(17) -0.0006(17) 0.0062(16)
N6 0.040(3) 0.039(3) 0.021(3) 0.000(2) 0.003(3) -0.004(2)
C6 0.024(3) 0.023(3) 0.018(3) -0.006(2) 0.000(2) 0.000(2)
O7 0.026(2) 0.042(2) 0.012(2) -0.0029(18) 0.0025(17) -0.0005(17)
C7 0.022(3) 0.018(3) 0.019(3) -0.004(2) 0.001(2) -0.0030(19)
N7 0.043(3) 0.027(3) 0.024(3) 0.002(2) 0.003(2) -0.006(2)
O8 0.031(2) 0.031(2) 0.035(3) -0.002(2) -0.001(2) -0.0005(17)
N8 0.032(3) 0.020(3) 0.032(3) 0.004(2) 0.005(2) -0.0010(18)
C8 0.028(3) 0.023(3) 0.011(3) -0.003(2) 0.004(2) 0.000(2)
O9 0.056(3) 0.035(2) 0.016(2) 0.0008(19) 0.004(2) -0.001(2)
O10 0.037(2) 0.032(2) 0.021(2) -0.0025(19) 0.0004(19) 0.0013(18)
O11 0.045(3) 0.041(3) 0.028(3) -0.001(2) -0.006(2) 0.004(2)
O12 0.036(2) 0.040(3) 0.028(3) 0.001(2) 0.000(2) 0.004(2)
O13 0.030(2) 0.036(2) 0.029(3) -0.003(2) -0.0037(19) -0.0016(18)
O14 0.037(2) 0.029(2) 0.018(2) -0.0061(19) -0.0043(18) -0.0030(16)
O15 0.039(2) 0.030(2) 0.021(2) -0.0019(18) -0.0028(19) -0.0006(18)
O16 0.058(3) 0.036(2) 0.020(2) 0.007(2) 0.006(2) -0.001(2)
O17 0.044(3) 0.139(6) 0.040(3) -0.045(4) 0.017(3) -0.024(3)

loop_
_atom_type_symbol
_atom_type_description
_atom_type_scat_dispersion_real
_atom_type_scat_dispersion_imag
_atom_type_scat_source
C C 0.0033 0.0016 'International Tables Vol C Tables 4.2.6.8 and 6.1.1.4'
N N 0.0061 0.0033 'International Tables Vol C Tables 4.2.6.8 and 6.1.1.4'
O O 0.0106 0.0060 'International Tables Vol C Tables 4.2.6.8 and 6.1.1.4'
Pt Pt -1.7033 8.3905 'International Tables Vol C Tables 4.2.6.8 and 6.1.1.4'
Th Th -7.2400 8.8979 'International Tables Vol C Tables 4.2.6.8 and 6.1.1.4'

loop_
_geom_angle_atom_site_label_1
_geom_angle_atom_site_label_2
_geom_angle_atom_site_label_3
_geom_angle
_geom_angle_site_symmetry_1
O7 Th1 O2 138.02(13) .
O7 Th1 O1 138.15(13) .
O2 Th1 O1 82.58(15) .
O7 Th1 O3 72.68(13) .
O2 Th1 O3 138.01(13) .
O1 Th1 O3 80.77(13) .
O7 Th1 O5 69.61(14) .
O2 Th1 O5 70.74(14) .
O1 Th1 O5 138.78(14) .
O3 Th1 O5 139.48(14) .
O7 Th1 O6 71.35(13) .
O2 Th1 O6 83.43(13) .
O1 Th1 O6 137.26(12) .
O3 Th1 O6 83.24(13) .
O5 Th1 O6 71.25(13) .
O7 Th1 O4 70.93(13) .
O2 Th1 O4 136.75(13) .
O1 Th1 O4 70.01(13) .
O3 Th1 O4 70.69(12) .
O5 Th1 O4 109.29(13) .
O6 Th1 O4 138.98(13) .
O7 Th1 N1 101.46(15) .
O2 Th1 N1 75.52(14) .
O1 Th1 N1 75.52(14) .
O3 Th1 N1 135.31(13) .
O5 Th1 N1 67.86(14) .
O6 Th1 N1 138.21(13) .
O4 Th1 N1 65.79(13) .
O7 Th1 N5 128.82(15) .
O2 Th1 N5 67.17(13) .
O1 Th1 N5 67.51(13) .
O3 Th1 N5 70.85(13) .
O5 Th1 N5 124.67(13) .
O6 Th1 N5 69.82(13) .
O4 Th1 N5 125.91(13) .
N1 Th1 N5 129.71(15) .
C2 Pt1 C3 90.4(2) .
C2 Pt1 C1 92.6(2) .
C3 Pt1 C1 176.8(2) .
C2 Pt1 C4 177.0(2) .
C3 Pt1 C4 89.8(2) .
C1 Pt1 C4 87.2(2) .
C1 N1 Th1 161.2(4) .
N1 C1 Pt1 175.5(5) .
C8 Pt2 C6 90.9(2) .
C8 Pt2 C7 88.5(2) .
C6 Pt2 C7 178.8(2) .
C8 Pt2 C5 176.8(2) .
C6 Pt2 C5 92.2(2) .
C7 Pt2 C5 88.5(2) .
N2 C2 Pt1 177.5(5) 8_665
N3 C3 Pt1 177.1(5) 3_656
N4 C4 Pt1 178.1(5) .
C5 N5 Th1 170.1(4) .
N5 C5 Pt2 176.4(5) .
N6 C6 Pt2 179.5(6) .
N7 C7 Pt2 177.6(5) .
N8 C8 Pt2 177.1(5) 3_646

loop_
_geom_bond_atom_site_label_1
_geom_bond_atom_site_label_2
_geom_bond_distance
_geom_bond_site_symmetry_2
Th1 O7 2.420(4) .
Th1 O2 2.434(4) .
Th1 O1 2.464(4) .
Th1 O3 2.469(4) .
Th1 O5 2.481(4) .
Th1 O6 2.485(4) .
Th1 O4 2.494(4) .
Th1 N1 2.552(5) .
Th1 N5 2.570(4) .
Pt1 C2 1.985(6) .
Pt1 C3 1.986(6) .
Pt1 C1 1.990(6) .
Pt1 C4 1.991(6) .
N1 C1 1.155(7) .
Pt2 C8 1.975(6) .
Pt2 C6 1.991(6) .
Pt2 C7 1.995(6) .
Pt2 C5 2.007(6) .
N2 C2 1.160(8) 8_655
C2 N2 1.160(8) 8_665
N3 C3 1.176(8) 3_646
C3 N3 1.176(8) 3_656
N4 C4 1.139(8) .
N5 C5 1.135(7) .
N6 C6 1.146(7) .
C7 N7 1.142(8) .
N8 C8 1.168(8) 3_656
C8 N8 1.168(8) 3_646
